data_2222556
loop_
_publ_author_name
'Gowda, B. Thimme'
'Foro, Sabine'
'Suchetan, P. A.'
'Fuess, Hartmut'
'Terao, Hiromitsu'

_publ_section_title
;
 2-Bromo-<i>N</i>-(2-chlorophenyl)acetamide
;
_journal_coeditor_code BG2279
_journal_issue 8
_journal_name_full 'Acta Crystallographica Section E'
_journal_page_first o1998
_journal_paper_doi 10.1107/S1600536809028918
_journal_volume 65
_journal_year 2009
_chemical_formula_iupac 'C8 H7 Br Cl N O'
_chemical_formula_moiety 'C8 H7 Br Cl N O'
_chemical_formula_sum 'C8 H7 Br Cl N O'
_chemical_formula_weight 248.51
_chemical_name_systematic
;
2-Bromo-<i>N</i>-(2-chlorophenyl)acetamide
;
_space_group_IT_number 14
_symmetry_cell_setting monoclinic
_symmetry_space_group_name_Hall '-P 2yn'
_symmetry_space_group_name_H-M 'P 1 21/n 1'
_atom_sites_solution_hydrogens geom
_atom_sites_solution_primary direct
_atom_sites_solution_secondary difmap
_audit_creation_method SHELXL-97
_cell_angle_alpha 90.00
_cell_angle_beta 102.194(9)
_cell_angle_gamma 90.00
_cell_formula_units_Z 4
_cell_length_a 9.9781(9)
_cell_length_b 4.7161(5)
_cell_length_c 20.028(2)
_cell_measurement_reflns_used 25
_cell_measurement_temperature 299(2)
_cell_measurement_theta_max 22.46
_cell_measurement_theta_min 7.33
_cell_volume 921.21(16)
_computing_cell_refinement 'CAD-4-PC (Enraf--Nonius, 1996)'
_computing_data_collection 'CAD-4-PC (Enraf--Nonius, 1996)'
_computing_data_reduction 'REDU4 (Stoe & Cie, 1987)'
_computing_molecular_graphics 'PLATON (Spek, 2009)'
_computing_publication_material 'SHELXL97 (Sheldrick, 2008)'
_computing_structure_refinement 'SHELXL97 (Sheldrick, 2008)'
_computing_structure_solution 'SHELXS97 (Sheldrick, 2008)'
_diffrn_ambient_temperature 299(2)
_diffrn_measured_fraction_theta_full 0.999
_diffrn_measured_fraction_theta_max 0.999
_diffrn_measurement_device_type 'Enraf--Nonius CAD-4'
_diffrn_measurement_method \w/2\q
_diffrn_radiation_monochromator graphite
_diffrn_radiation_source 'fine-focus sealed tube'
_diffrn_radiation_type CuK\a
_diffrn_radiation_wavelength 1.54180
_diffrn_reflns_av_R_equivalents 0.0230
_diffrn_reflns_av_sigmaI/netI 0.0224
_diffrn_reflns_limit_h_max 3
_diffrn_reflns_limit_h_min -11
_diffrn_reflns_limit_k_max 0
_diffrn_reflns_limit_k_min -5
_diffrn_reflns_limit_l_max 23
_diffrn_reflns_limit_l_min -23
_diffrn_reflns_number 2349
_diffrn_reflns_theta_full 66.98
_diffrn_reflns_theta_max 66.98
_diffrn_reflns_theta_min 4.52
_diffrn_standards_decay_% 1.0
_diffrn_standards_interval_time 120
_diffrn_standards_number 3
_exptl_absorpt_coefficient_mu 8.355
_exptl_absorpt_correction_T_max 0.2863
_exptl_absorpt_correction_T_min 0.0712
_exptl_absorpt_correction_type psi-scan
_exptl_absorpt_process_details '(North <i>et al.</i>,  1968)'
_exptl_crystal_colour colourless
_exptl_crystal_density_diffrn 1.792
_exptl_crystal_density_method 'not measured'
_exptl_crystal_description rod
_exptl_crystal_F_000 488
_exptl_crystal_size_max 0.55
_exptl_crystal_size_mid 0.20
_exptl_crystal_size_min 0.15
_refine_diff_density_max 0.872
_refine_diff_density_min -0.879
_refine_ls_extinction_coef 0.0137(8)
_refine_ls_extinction_expression Fc^*^=kFc[1+0.001xFc^2^\l^3^/sin(2\q)]^-1/4^
_refine_ls_extinction_method 'SHELXL97 (Sheldrick, 2008)'
_refine_ls_goodness_of_fit_ref 1.108
_refine_ls_hydrogen_treatment mixed
_refine_ls_matrix_type full
_refine_ls_number_parameters 113
_refine_ls_number_reflns 1650
_refine_ls_number_restraints 1
_refine_ls_restrained_S_all 1.108
_refine_ls_R_factor_all 0.0483
_refine_ls_R_factor_gt 0.0437
_refine_ls_shift/su_max 0.002
_refine_ls_shift/su_mean 0.000
_refine_ls_structure_factor_coef Fsqd
_refine_ls_weighting_details 'calc w=1/[\s^2^(Fo^2^)+(0.0557P)^2^+1.2453P] where P=(Fo^2^+2Fc^2^)/3'
_refine_ls_weighting_scheme calc
_refine_ls_wR_factor_gt 0.1141
_refine_ls_wR_factor_ref 0.1176
_reflns_number_gt 1482
_reflns_number_total 1650
_reflns_threshold_expression I>2\s(I)
_cod_data_source_file bg2279.cif
_cod_data_source_block I
_cod_original_sg_symbol_H-M 'P 21/n'
_cod_database_code 2222556
_cod_database_fobs_code 2222556

loop_
_symmetry_equiv_pos_as_xyz
'x, y, z'
'-x+1/2, y+1/2, -z+1/2'
'-x, -y, -z'
'x-1/2, -y-1/2, z-1/2'

loop_
_atom_site_type_symbol
_atom_site_label
_atom_site_fract_x
_atom_site_fract_y
_atom_site_fract_z
_atom_site_U_iso_or_equiv
_atom_site_adp_type
_atom_site_calc_flag
_atom_site_refinement_flags
_atom_site_occupancy
_atom_site_disorder_assembly
_atom_site_disorder_group
C C1 0.2297(3) 0.0215(7) 1.03419(17) 0.0397(7) Uani d . 1 . .
C C2 0.3291(3) -0.0895(7) 1.08624(18) 0.0425(8) Uani d . 1 . .
C C3 0.3353(4) -0.0151(10) 1.15353(19) 0.0551(9) Uani d . 1 . .
H H3 0.4019 -0.0941 1.1881 0.066 Uiso calc R 1 . .
C C4 0.2433(5) 0.1749(10) 1.1691(2) 0.0629(11) Uani d . 1 . .
H H4 0.2482 0.2279 1.2143 0.075 Uiso calc R 1 . .
C C5 0.1426(5) 0.2888(9) 1.1178(2) 0.0591(10) Uani d . 1 . .
H H5 0.0795 0.4170 1.1285 0.071 Uiso calc R 1 . .
C C6 0.1361(4) 0.2117(9) 1.0508(2) 0.0501(9) Uani d . 1 . .
H H6 0.0683 0.2881 1.0165 0.060 Uiso calc R 1 . .
C C7 0.2077(4) 0.1136(7) 0.91258(19) 0.0446(8) Uani d . 1 . .
C C8 0.2212(5) -0.0244(9) 0.84652(19) 0.0564(10) Uani d . 1 . .
H H8A 0.2136 -0.2284 0.8507 0.068 Uiso calc R 1 . .
H H8B 0.3111 0.0170 0.8378 0.068 Uiso calc R 1 . .
N N1 0.2235(3) -0.0623(6) 0.96571(15) 0.0421(6) Uani d D 1 . .
H H1N 0.234(4) -0.233(5) 0.957(2) 0.050 Uiso d D 1 . .
O O1 0.1903(4) 0.3694(5) 0.91641(16) 0.0658(8) Uani d . 1 . .
Cl Cl1 0.44859(10) -0.3266(2) 1.06732(5) 0.0583(3) Uani d . 1 . .
Br Br1 0.08344(5) 0.10591(13) 0.77113(2) 0.0742(3) Uani d . 1 . .

loop_
_atom_site_aniso_label
_atom_site_aniso_U_11
_atom_site_aniso_U_22
_atom_site_aniso_U_33
_atom_site_aniso_U_12
_atom_site_aniso_U_13
_atom_site_aniso_U_23
C1 0.0435(16) 0.0345(16) 0.0401(17) -0.0053(14) 0.0065(13) -0.0034(14)
C2 0.0444(17) 0.0402(17) 0.0426(18) -0.0046(14) 0.0083(14) -0.0022(14)
C3 0.067(2) 0.057(2) 0.0396(19) -0.0064(19) 0.0055(17) -0.0013(18)
C4 0.080(3) 0.067(3) 0.047(2) -0.010(2) 0.025(2) -0.013(2)
C5 0.065(2) 0.055(2) 0.064(2) 0.002(2) 0.029(2) -0.013(2)
C6 0.0485(19) 0.048(2) 0.054(2) 0.0036(16) 0.0099(16) -0.0042(18)
C7 0.0530(19) 0.0367(18) 0.0393(18) 0.0005(14) -0.0010(14) -0.0023(14)
C8 0.076(3) 0.051(2) 0.0387(19) 0.009(2) 0.0048(17) -0.0008(18)
N1 0.0542(16) 0.0332(14) 0.0353(15) 0.0038(13) 0.0016(12) -0.0039(12)
O1 0.108(2) 0.0331(14) 0.0523(17) 0.0082(14) 0.0087(16) -0.0002(11)
Cl1 0.0509(5) 0.0628(6) 0.0573(6) 0.0146(4) 0.0025(4) -0.0032(5)
Br1 0.0792(4) 0.0936(5) 0.0427(3) -0.0058(3) -0.0035(2) 0.0111(2)

loop_
_atom_type_symbol
_atom_type_description
_atom_type_scat_dispersion_real
_atom_type_scat_dispersion_imag
_atom_type_scat_source
C C 0.0181 0.0091 'International Tables Vol C Tables 4.2.6.8 and 6.1.1.4'
H H 0.0000 0.0000 'International Tables Vol C Tables 4.2.6.8 and 6.1.1.4'
N N 0.0311 0.0180 'International Tables Vol C Tables 4.2.6.8 and 6.1.1.4'
O O 0.0492 0.0322 'International Tables Vol C Tables 4.2.6.8 and 6.1.1.4'
Cl Cl 0.3639 0.7018 'International Tables Vol C Tables 4.2.6.8 and 6.1.1.4'
Br Br -0.6763 1.2805 'International Tables Vol C Tables 4.2.6.8 and 6.1.1.4'

loop_
_geom_angle_atom_site_label_1
_geom_angle_atom_site_label_2
_geom_angle_atom_site_label_3
_geom_angle_site_symmetry_1
_geom_angle_site_symmetry_3
_geom_angle
_geom_angle_publ_flag
C2 C1 C6 . . 118.5(3) ?
C2 C1 N1 . . 120.2(3) ?
C6 C1 N1 . . 121.3(3) ?
C1 C2 C3 . . 121.2(3) ?
C1 C2 Cl1 . . 119.8(3) ?
C3 C2 Cl1 . . 119.1(3) ?
C4 C3 C2 . . 119.7(4) ?
C4 C3 H3 . . 120.1 ?
C2 C3 H3 . . 120.1 ?
C3 C4 C5 . . 120.1(4) ?
C3 C4 H4 . . 119.9 ?
C5 C4 H4 . . 119.9 ?
C6 C5 C4 . . 119.8(4) ?
C6 C5 H5 . . 120.1 ?
C4 C5 H5 . . 120.1 ?
C5 C6 C1 . . 120.6(4) ?
C5 C6 H6 . . 119.7 ?
C1 C6 H6 . . 119.7 ?
O1 C7 N1 . . 124.0(4) ?
O1 C7 C8 . . 121.4(4) ?
N1 C7 C8 . . 114.5(3) ?
C7 C8 Br1 . . 111.8(3) ?
C7 C8 H8A . . 109.3 ?
Br1 C8 H8A . . 109.3 ?
C7 C8 H8B . . 109.3 ?
Br1 C8 H8B . . 109.3 ?
H8A C8 H8B . . 107.9 ?
C7 N1 C1 . . 125.0(3) ?
C7 N1 H1N . . 115(3) ?
C1 N1 H1N . . 120(3) ?

loop_
_geom_bond_atom_site_label_1
_geom_bond_atom_site_label_2
_geom_bond_site_symmetry_2
_geom_bond_distance
_geom_bond_publ_flag
C1 C2 . 1.381(5) ?
C1 C6 . 1.385(5) ?
C1 N1 . 1.416(4) ?
C2 C3 . 1.381(5) ?
C2 Cl1 . 1.734(4) ?
C3 C4 . 1.365(6) ?
C3 H3 . 0.9300 ?
C4 C5 . 1.385(7) ?
C4 H4 . 0.9300 ?
C5 C6 . 1.377(6) ?
C5 H5 . 0.9300 ?
C6 H6 . 0.9300 ?
C7 O1 . 1.223(4) ?
C7 N1 . 1.332(5) ?
C7 C8 . 1.506(5) ?
C8 Br1 . 1.916(4) ?
C8 H8A . 0.9700 ?
C8 H8B . 0.9700 ?
N1 H1N . 0.839(19) ?

loop_
_geom_hbond_atom_site_label_D
_geom_hbond_atom_site_label_H
_geom_hbond_atom_site_label_A
_geom_hbond_site_symmetry_A
_geom_hbond_distance_DH
_geom_hbond_distance_HA
_geom_hbond_distance_DA
_geom_hbond_angle_DHA
N1 H1N O1 1_545 0.839(19) 2.05(2) 2.852(4) 160(4)
C8 H8B Cl1 0.97 3.09 3.765(5) 127.6 3_657

loop_
_geom_torsion_atom_site_label_1
_geom_torsion_atom_site_label_2
_geom_torsion_atom_site_label_3
_geom_torsion_atom_site_label_4
_geom_torsion_site_symmetry_1
_geom_torsion_site_symmetry_2
_geom_torsion_site_symmetry_3
_geom_torsion_site_symmetry_4
_geom_torsion
_geom_torsion_publ_flag
C6 C1 C2 C3 . . . . 0.4(5) ?
N1 C1 C2 C3 . . . . -178.7(3) ?
C6 C1 C2 Cl1 . . . . -179.6(3) ?
N1 C1 C2 Cl1 . . . . 1.3(4) ?
C1 C2 C3 C4 . . . . -1.1(6) ?
Cl1 C2 C3 C4 . . . . 178.9(3) ?
C2 C3 C4 C5 . . . . 1.1(7) ?
C3 C4 C5 C6 . . . . -0.5(7) ?
C4 C5 C6 C1 . . . . -0.2(6) ?
C2 C1 C6 C5 . . . . 0.3(6) ?
N1 C1 C6 C5 . . . . 179.3(4) ?
O1 C7 C8 Br1 . . . . -46.2(5) ?
N1 C7 C8 Br1 . . . . 137.2(3) ?
O1 C7 N1 C1 . . . . -3.4(6) ?
C8 C7 N1 C1 . . . . 173.1(3) ?
C2 C1 N1 C7 . . . . -134.5(4) ?
C6 C1 N1 C7 . . . . 46.5(5) ?

loop_
_cod_related_entry_id
_cod_related_entry_database
_cod_related_entry_code
1 ChemSpider 196062
